data_4335511
loop_
_publ_author_name
'Anton O. Oliynyk'
'Stanislav S. Stoyko'
'Arthur Mar'

_publ_contact_author_address
; Department of Chemistry
  University of Alberta
  Edmonton, AB
  Canada  T6G 2G2
;
_publ_contact_author_email arthur.mar@ualberta.ca
_publ_contact_author_fax '(780) 492-8231'
_publ_contact_author_name 'Dr. Arthur Mar'
_publ_contact_author_phone '(780) 492-5592'
_publ_section_title
;
 Quaternary Germanides RE4Mn2InGe4 (RE = La-Nd, Sm, Gd-Tm, Lu)
;
_journal_name_full 'Inorganic Chemistry'
_journal_page_first 8264
_journal_page_last 8271
_journal_paper_doi 10.1021/ic401171v
_journal_volume 52
_journal_year 2013
_chemical_formula_structural 'Sm4 Mn2 In0.90 Ge4'
_chemical_formula_sum 'Ge4 In0.9 Mn2 Sm4'
_chemical_formula_weight 1104.98
_chemical_name_common 'samarium manganese indium germanide (4/2/1/4)'
_chemical_name_systematic 'samarium manganese indium germanide (4/2/1/4)'
_space_group_IT_number 12
_symmetry_cell_setting monoclinic
_symmetry_space_group_name_Hall '-C 2y'
_symmetry_space_group_name_H-M 'C 1 2/m 1'
_atom_sites_solution_primary direct
_atom_sites_solution_secondary difmap
_audit_creation_method SHELXL-97
_cell_angle_alpha 90.00
_cell_angle_beta 106.458(2)
_cell_angle_gamma 90.00
_cell_formula_units_Z 2
_cell_length_a 16.093(2)
_cell_length_b 4.2718(6)
_cell_length_c 7.2124(10)
_cell_measurement_reflns_used 2926
_cell_measurement_temperature 173(2)
_cell_measurement_theta_max 32.65
_cell_measurement_theta_min 4.48
_cell_volume 475.51(11)
_computing_cell_refinement 'Bruker SAINT 7.68A (Bruker, 2009)'
_computing_data_collection 'Bruker SMART 5.054 (Bruker, 1999)'
_computing_data_reduction 'Bruker SAINT 7.68A'
_computing_molecular_graphics 'ATOMS 5.1 (Dowty, 1999)'
_computing_publication_material 'Bruker SHELXTL 6.12'
_computing_structure_refinement 'Bruker SHELXTL 6.12'
_computing_structure_solution 'Bruker SHELXTL 6.12'
_diffrn_ambient_temperature 173(2)
_diffrn_measured_fraction_theta_full 0.980
_diffrn_measured_fraction_theta_max 0.980
_diffrn_measurement_device_type 'Bruker D8/SMART APEX II CCD'
_diffrn_measurement_method '\w scans'
_diffrn_radiation_monochromator graphite
_diffrn_radiation_source 'fine-focus sealed tube'
_diffrn_radiation_type MoK\a
_diffrn_radiation_wavelength 0.71073
_diffrn_reflns_av_R_equivalents 0.0334
_diffrn_reflns_av_sigmaI/netI 0.0317
_diffrn_reflns_limit_h_max 24
_diffrn_reflns_limit_h_min -24
_diffrn_reflns_limit_k_max 6
_diffrn_reflns_limit_k_min -6
_diffrn_reflns_limit_l_max 10
_diffrn_reflns_limit_l_min -10
_diffrn_reflns_number 3390
_diffrn_reflns_theta_full 33.15
_diffrn_reflns_theta_max 33.15
_diffrn_reflns_theta_min 2.64
_exptl_absorpt_coefficient_mu 41.314
_exptl_absorpt_correction_T_max 0.3786
_exptl_absorpt_correction_T_min 0.1748
_exptl_absorpt_correction_type numerical
_exptl_absorpt_process_details 'Bruker SHELXTL 6.12 (Sheldrick, 2001)'
_exptl_crystal_colour grey
_exptl_crystal_density_diffrn 7.717
_exptl_crystal_description irregular
_exptl_crystal_F_000 940
_exptl_crystal_size_max 0.07
_exptl_crystal_size_mid 0.04
_exptl_crystal_size_min 0.04
_refine_diff_density_max 3.342
_refine_diff_density_min -1.404
_refine_diff_density_rms 0.411
_refine_ls_extinction_coef 0.00121(11)
_refine_ls_extinction_expression Fc^*^=kFc[1+0.001xFc^2^\l^3^/sin(2\q)]^-1/4^
_refine_ls_extinction_method SHELXL
_refine_ls_goodness_of_fit_ref 1.068
_refine_ls_matrix_type full
_refine_ls_number_parameters 37
_refine_ls_number_reflns 994
_refine_ls_number_restraints 0
_refine_ls_restrained_S_all 1.068
_refine_ls_R_factor_all 0.0252
_refine_ls_R_factor_gt 0.0223
_refine_ls_shift/su_max 0.001
_refine_ls_shift/su_mean 0.000
_refine_ls_structure_factor_coef Fsqd
_refine_ls_weighting_details 'calc w=1/[\s^2^(Fo^2^)+(0.0259P)^2^+0.0000P] where P=(Fo^2^+2Fc^2^)/3'
_refine_ls_weighting_scheme calc
_refine_ls_wR_factor_gt 0.0516
_refine_ls_wR_factor_ref 0.0525
_reflns_number_gt 896
_reflns_number_total 994
_reflns_threshold_expression I>2\s(I)
_cod_data_source_file ic401171v_si_002_6.cif
_cod_data_source_block Sm4Mn2InGe4
_cod_original_sg_symbol_H-M 'C 2/m'
_cod_original_formula_sum 'Ge4 In0.90 Mn2 Sm4'
_cod_database_code 4335511

loop_
_symmetry_equiv_pos_as_xyz
'x, y, z'
'-x, y, -z'
'x+1/2, y+1/2, z'
'-x+1/2, y+1/2, -z'
'-x, -y, -z'
'x, -y, z'
'-x+1/2, -y+1/2, -z'
'x+1/2, -y+1/2, z'

loop_
_atom_site_label
_atom_site_type_symbol
_atom_site_fract_x
_atom_site_fract_y
_atom_site_fract_z
_atom_site_U_iso_or_equiv
_atom_site_adp_type
_atom_site_occupancy
_atom_site_symmetry_multiplicity
_atom_site_calc_flag
_atom_site_refinement_flags
Sm1 Sm 0.346969(19) 0.0000 0.07277(4) 0.00610(9) Uani 1 2 d S
Sm2 Sm 0.58089(2) 0.0000 0.36627(4) 0.00616(9) Uani 1 2 d S
Mn Mn 0.21956(6) 0.0000 0.61928(13) 0.00666(17) Uani 1 2 d S
In In 0.0000 0.0000 0.0000 0.00871(19) Uani 0.904(3) 4 d SP
Ge1 Ge 0.06377(4) 0.0000 0.65308(9) 0.00637(13) Uani 1 2 d S
Ge2 Ge 0.19588(4) 0.0000 0.24653(9) 0.00732(14) Uani 1 2 d S

loop_
_atom_site_aniso_label
_atom_site_aniso_U_11
_atom_site_aniso_U_22
_atom_site_aniso_U_33
_atom_site_aniso_U_23
_atom_site_aniso_U_13
_atom_site_aniso_U_12
Sm1 0.00591(15) 0.00653(15) 0.00558(15) 0.000 0.00118(10) 0.000
Sm2 0.00561(14) 0.00583(15) 0.00769(15) 0.000 0.00291(10) 0.000
Mn 0.0066(4) 0.0061(4) 0.0072(4) 0.000 0.0020(3) 0.000
In 0.0088(3) 0.0094(3) 0.0084(3) 0.000 0.0031(2) 0.000
Ge1 0.0056(3) 0.0055(3) 0.0078(3) 0.000 0.0015(2) 0.000
Ge2 0.0095(3) 0.0060(3) 0.0074(3) 0.000 0.0038(2) 0.000

loop_
_atom_type_symbol
_atom_type_description
_atom_type_scat_dispersion_real
_atom_type_scat_dispersion_imag
_atom_type_scat_source
Mn Mn 0.3368 0.7283 'International Tables Vol C Tables 4.2.6.8 and 6.1.1.4'
Ge Ge 0.1547 1.8001 'International Tables Vol C Tables 4.2.6.8 and 6.1.1.4'
In In -0.7276 1.3100 'International Tables Vol C Tables 4.2.6.8 and 6.1.1.4'
Sm Sm -0.1638 3.4418 'International Tables Vol C Tables 4.2.6.8 and 6.1.1.4'

loop_
_geom_angle_atom_site_label_1
_geom_angle_atom_site_label_2
_geom_angle_atom_site_label_3
_geom_angle
_geom_angle_site_symmetry_1
_geom_angle_site_symmetry_3
Ge1 Sm1 Ge1 91.27(2) 7_556 7_546
Ge1 Sm1 Ge2 91.028(18) 7_556 .
Ge1 Sm1 Ge2 91.028(18) 7_546 .
Ge1 Sm1 Ge2 163.08(2) 7_556 7_545
Ge1 Sm1 Ge2 87.868(16) 7_546 7_545
Ge2 Sm1 Ge2 105.877(16) . 7_545
Ge1 Sm1 Ge2 87.868(16) 7_556 7
Ge1 Sm1 Ge2 163.08(2) 7_546 7
Ge2 Sm1 Ge2 105.878(16) . 7
Ge2 Sm1 Ge2 88.08(2) 7_545 7
Ge1 Sm1 Mn 134.142(11) 7_556 1_554
Ge1 Sm1 Mn 134.142(11) 7_546 1_554
Ge2 Sm1 Mn 93.62(2) . 1_554
Ge2 Sm1 Mn 47.098(13) 7_545 1_554
Ge2 Sm1 Mn 47.098(13) 7 1_554
Ge1 Sm1 In 54.652(14) 7_556 3
Ge1 Sm1 In 108.469(16) 7_546 3
Ge2 Sm1 In 139.591(7) . 3
Ge2 Sm1 In 109.782(15) 7_545 3
Ge2 Sm1 In 57.852(14) 7 3
Mn Sm1 In 96.849(16) 1_554 3
Ge1 Sm1 In 108.469(16) 7_556 3_545
Ge1 Sm1 In 54.652(14) 7_546 3_545
Ge2 Sm1 In 139.591(7) . 3_545
Ge2 Sm1 In 57.852(14) 7_545 3_545
Ge2 Sm1 In 109.782(15) 7 3_545
Mn Sm1 In 96.849(16) 1_554 3_545
In Sm1 In 77.537(12) 3 3_545
Ge1 Sm1 Mn 46.57(2) 7_556 7_556
Ge1 Sm1 Mn 101.22(2) 7_546 7_556
Ge2 Sm1 Mn 46.016(15) . 7_556
Ge2 Sm1 Mn 149.89(2) 7_545 7_556
Ge2 Sm1 Mn 90.427(18) 7 7_556
Mn Sm1 Mn 114.429(18) 1_554 7_556
In Sm1 Mn 94.612(14) 3 7_556
In Sm1 Mn 148.531(18) 3_545 7_556
Ge1 Sm1 Mn 101.22(2) 7_556 7_546
Ge1 Sm1 Mn 46.57(2) 7_546 7_546
Ge2 Sm1 Mn 46.016(15) . 7_546
Ge2 Sm1 Mn 90.427(18) 7_545 7_546
Ge2 Sm1 Mn 149.89(2) 7 7_546
Mn Sm1 Mn 114.429(18) 1_554 7_546
In Sm1 Mn 148.531(18) 3 7_546
In Sm1 Mn 94.612(14) 3_545 7_546
Mn Sm1 Mn 76.17(2) 7_556 7_546
Ge1 Sm1 Sm2 111.155(15) 7_556 5_655
Ge1 Sm1 Sm2 111.155(15) 7_546 5_655
Ge2 Sm1 Sm2 147.456(17) . 5_655
Ge2 Sm1 Sm2 53.967(13) 7_545 5_655
Ge2 Sm1 Sm2 53.967(13) 7 5_655
Mn Sm1 Sm2 53.834(19) 1_554 5_655
In Sm1 Sm2 56.519(6) 3 5_655
In Sm1 Sm2 56.519(6) 3_545 5_655
Mn Sm1 Sm2 141.691(10) 7_556 5_655
Mn Sm1 Sm2 141.691(11) 7_546 5_655
Ge1 Sm1 Sm1 144.434(18) 7_556 7_545
Ge1 Sm1 Sm1 89.068(14) 7_546 7_545
Ge2 Sm1 Sm1 53.410(13) . 7_545
Ge2 Sm1 Sm1 52.467(14) 7_545 7_545
Ge2 Sm1 Sm1 101.391(17) 7 7_545
Mn Sm1 Sm1 58.923(14) 1_554 7_545
In Sm1 Sm1 155.545(14) 3 7_545
In Sm1 Sm1 100.579(12) 3_545 7_545
Mn Sm1 Sm1 98.602(19) 7_556 7_545
Mn Sm1 Sm1 55.506(17) 7_546 7_545
Sm2 Sm1 Sm1 101.767(12) 5_655 7_545
Ge1 Sm2 Ge1 89.28(2) 3 3_545
Ge1 Sm2 Ge2 83.221(16) 3 3
Ge1 Sm2 Ge2 148.09(2) 3_545 3
Ge1 Sm2 Ge2 148.09(2) 3 3_545
Ge1 Sm2 Ge2 83.221(16) 3_545 3_545
Ge2 Sm2 Ge2 86.95(2) 3 3_545
Ge1 Sm2 Ge1 107.448(13) 3 7_546
Ge1 Sm2 Ge1 48.84(2) 3_545 7_546
Ge2 Sm2 Ge1 161.91(2) 3 7_546
Ge2 Sm2 Ge1 90.719(16) 3_545 7_546
Ge1 Sm2 Ge1 48.84(2) 3 7_556
Ge1 Sm2 Ge1 107.448(13) 3_545 7_556
Ge2 Sm2 Ge1 90.719(17) 3 7_556
Ge2 Sm2 Ge1 161.91(2) 3_545 7_556
Ge1 Sm2 Ge1 85.95(2) 7_546 7_556
Ge1 Sm2 Mn 105.236(18) 3 5_656
Ge1 Sm2 Mn 105.236(18) 3_545 5_656
Ge2 Sm2 Mn 48.228(13) 3 5_656
Ge2 Sm2 Mn 48.228(13) 3_545 5_656
Ge1 Sm2 Mn 137.003(10) 7_546 5_656
Ge1 Sm2 Mn 137.003(10) 7_556 5_656
Ge1 Sm2 Mn 48.42(2) 3 3
Ge1 Sm2 Mn 105.06(2) 3_545 3
Ge2 Sm2 Mn 48.36(2) 3 3
Ge2 Sm2 Mn 103.87(2) 3_545 3
Ge1 Sm2 Mn 148.90(2) 7_546 3
Ge1 Sm2 Mn 87.729(19) 7_556 3
Mn Sm2 Mn 57.03(2) 5_656 3
Ge1 Sm2 Mn 105.06(2) 3 3_545
Ge1 Sm2 Mn 48.42(2) 3_545 3_545
Ge2 Sm2 Mn 103.87(2) 3 3_545
Ge2 Sm2 Mn 48.36(2) 3_545 3_545
Ge1 Sm2 Mn 87.729(19) 7_546 3_545
Ge1 Sm2 Mn 148.90(2) 7_556 3_545
Mn Sm2 Mn 57.03(2) 5_656 3_545
Mn Sm2 Mn 82.16(3) 3 3_545
Ge1 Sm2 In 153.150(17) 3 3_545
Ge1 Sm2 In 89.927(14) 3_545 3_545
Ge2 Sm2 In 110.328(15) 3 3_545
Ge2 Sm2 In 58.168(14) 3_545 3_545
Ge1 Sm2 In 54.133(12) 7_546 3_545
Ge1 Sm2 In 106.312(15) 7_556 3_545
Mn Sm2 In 100.855(14) 5_656 3_545
Mn Sm2 In 155.601(19) 3 3_545
Mn Sm2 In 94.309(15) 3_545 3_545
Ge1 Sm2 In 89.927(14) 3 3
Ge1 Sm2 In 153.150(17) 3_545 3
Ge2 Sm2 In 58.168(14) 3 3
Ge2 Sm2 In 110.328(15) 3_545 3
Ge1 Sm2 In 106.312(15) 7_546 3
Ge1 Sm2 In 54.133(12) 7_556 3
Mn Sm2 In 100.855(14) 5_656 3
Mn Sm2 In 94.309(15) 3 3
Mn Sm2 In 155.601(19) 3_545 3
In Sm2 In 78.954(13) 3_545 3
Ge1 Sm2 Sm2 54.908(12) 3 5_656
Ge1 Sm2 Sm2 54.908(12) 3_545 5_656
Ge2 Sm2 Sm2 135.811(10) 3 5_656
Ge2 Sm2 Sm2 135.811(10) 3_545 5_656
Ge1 Sm2 Sm2 52.540(12) 7_546 5_656
Ge1 Sm2 Sm2 52.540(12) 7_556 5_656
Mn Sm2 Sm2 147.78(2) 5_656 5_656
Mn Sm2 Sm2 100.50(2) 3 5_656
Mn Sm2 Sm2 100.50(2) 3_545 5_656
In Sm2 Sm2 103.877(12) 3_545 5_656
In Sm2 Sm2 103.877(12) 3 5_656
Ge2 Mn Ge2 112.43(4) 7_556 7_546
Ge2 Mn Ge1 112.86(3) 7_556 .
Ge2 Mn Ge1 112.86(3) 7_546 .
Ge2 Mn Ge2 107.19(3) 7_556 .
Ge2 Mn Ge2 107.19(3) 7_546 .
Ge1 Mn Ge2 103.58(4) . .
Ge2 Mn Mn 124.75(5) 7_556 7_546
Ge2 Mn Mn 54.14(2) 7_546 7_546
Ge1 Mn Mn 121.61(4) . 7_546
Ge2 Mn Mn 53.05(3) . 7_546
Ge2 Mn Mn 54.14(2) 7_556 7_556
Ge2 Mn Mn 124.75(5) 7_546 7_556
Ge1 Mn Mn 121.61(4) . 7_556
Ge2 Mn Mn 53.05(3) . 7_556
Mn Mn Mn 88.10(5) 7_546 7_556
Ge2 Mn Sm2 64.28(2) 7_556 5_656
Ge2 Mn Sm2 64.28(2) 7_546 5_656
Ge1 Mn Sm2 173.02(4) . 5_656
Ge2 Mn Sm2 83.40(3) . 5_656
Mn Mn Sm2 62.58(3) 7_546 5_656
Mn Mn Sm2 62.58(3) 7_556 5_656
Ge2 Mn Sm2 164.51(3) 7_556 3_445
Ge2 Mn Sm2 82.609(17) 7_546 3_445
Ge1 Mn Sm2 61.53(2) . 3_445
Ge2 Mn Sm2 62.89(2) . 3_445
Mn Mn Sm2 60.38(3) 7_546 3_445
Mn Mn Sm2 114.81(4) 7_556 3_445
Sm2 Mn Sm2 122.97(2) 5_656 3_445
Ge2 Mn Sm2 82.609(17) 7_556 3_455
Ge2 Mn Sm2 164.51(3) 7_546 3_455
Ge1 Mn Sm2 61.53(2) . 3_455
Ge2 Mn Sm2 62.89(2) . 3_455
Mn Mn Sm2 114.81(4) 7_546 3_455
Mn Mn Sm2 60.38(3) 7_556 3_455
Sm2 Mn Sm2 122.97(2) 5_656 3_455
Sm2 Mn Sm2 82.16(3) 3_445 3_455
Ge2 Mn Sm1 61.14(2) 7_556 1_556
Ge2 Mn Sm1 61.14(2) 7_546 1_556
Ge1 Mn Sm1 104.52(3) . 1_556
Ge2 Mn Sm1 151.90(4) . 1_556
Mn Mn Sm1 110.16(4) 7_546 1_556
Mn Mn Sm1 110.16(4) 7_556 1_556
Sm2 Mn Sm1 68.49(2) 5_656 1_556
Sm2 Mn Sm1 133.218(17) 3_445 1_556
Sm2 Mn Sm1 133.218(17) 3_455 1_556
Ge2 Mn Sm1 58.18(2) 7_556 7_556
Ge2 Mn Sm1 119.87(3) 7_546 7_556
Ge1 Mn Sm1 57.006(18) . 7_556
Ge2 Mn Sm1 132.86(2) . 7_556
Mn Mn Sm1 173.61(3) 7_546 7_556
Mn Mn Sm1 97.816(18) 7_556 7_556
Sm2 Mn Sm1 118.13(2) 5_656 7_556
Sm2 Mn Sm1 118.53(3) 3_445 7_556
Sm2 Mn Sm1 70.540(16) 3_455 7_556
Sm1 Mn Sm1 65.572(18) 1_556 7_556
Ge2 Mn Sm1 119.87(3) 7_556 7_546
Ge2 Mn Sm1 58.18(2) 7_546 7_546
Ge1 Mn Sm1 57.006(18) . 7_546
Ge2 Mn Sm1 132.86(2) . 7_546
Mn Mn Sm1 97.816(18) 7_546 7_546
Mn Mn Sm1 173.61(3) 7_556 7_546
Sm2 Mn Sm1 118.13(2) 5_656 7_546
Sm2 Mn Sm1 70.540(16) 3_445 7_546
Sm2 Mn Sm1 118.53(3) 3_455 7_546
Sm1 Mn Sm1 65.572(18) 1_556 7_546
Sm1 Mn Sm1 76.18(2) 7_556 7_546
Ge1 In Ge1 180.00(2) 5_556 1_554
Ge1 In Ge2 86.904(19) 5_556 5
Ge1 In Ge2 93.096(19) 1_554 5
Ge1 In Ge2 93.097(19) 5_556 .
Ge1 In Ge2 86.903(19) 1_554 .
Ge2 In Ge2 180.0 5 .
Ge1 In Sm2 120.968(12) 5_556 7_545
Ge1 In Sm2 59.032(12) 1_554 7_545
Ge2 In Sm2 56.857(9) 5 7_545
Ge2 In Sm2 123.142(9) . 7_545
Ge1 In Sm2 59.032(12) 5_556 3_455
Ge1 In Sm2 120.968(12) 1_554 3_455
Ge2 In Sm2 123.143(9) 5 3_455
Ge2 In Sm2 56.858(9) . 3_455
Sm2 In Sm2 180.000(8) 7_545 3_455
Ge1 In Sm2 120.968(12) 5_556 7
Ge1 In Sm2 59.032(12) 1_554 7
Ge2 In Sm2 56.857(9) 5 7
Ge2 In Sm2 123.142(9) . 7
Sm2 In Sm2 78.953(12) 7_545 7
Sm2 In Sm2 101.047(13) 3_455 7
Ge1 In Sm2 59.032(12) 5_556 3_445
Ge1 In Sm2 120.968(12) 1_554 3_445
Ge2 In Sm2 123.143(9) 5 3_445
Ge2 In Sm2 56.858(9) . 3_445
Sm2 In Sm2 101.047(13) 7_545 3_445
Sm2 In Sm2 78.953(12) 3_455 3_445
Sm2 In Sm2 180.0 7 3_445
Ge1 In Sm1 55.376(10) 5_556 3_445
Ge1 In Sm1 124.624(10) 1_554 3_445
Ge2 In Sm1 55.680(11) 5 3_445
Ge2 In Sm1 124.321(11) . 3_445
Sm2 In Sm1 65.611(10) 7_545 3_445
Sm2 In Sm1 114.389(9) 3_455 3_445
Sm2 In Sm1 112.537(10) 7 3_445
Sm2 In Sm1 67.463(10) 3_445 3_445
Ge1 In Sm1 124.624(10) 5_556 7
Ge1 In Sm1 55.376(10) 1_554 7
Ge2 In Sm1 124.320(11) 5 7
Ge2 In Sm1 55.679(11) . 7
Sm2 In Sm1 114.389(9) 7_545 7
Sm2 In Sm1 65.611(10) 3_455 7
Sm2 In Sm1 67.463(10) 7 7
Sm2 In Sm1 112.537(10) 3_445 7
Sm1 In Sm1 180.000(7) 3_445 7
Ge1 In Sm1 55.376(10) 5_556 3_455
Ge1 In Sm1 124.624(10) 1_554 3_455
Ge2 In Sm1 55.680(11) 5 3_455
Ge2 In Sm1 124.321(11) . 3_455
Sm2 In Sm1 112.537(10) 7_545 3_455
Sm2 In Sm1 67.463(10) 3_455 3_455
Sm2 In Sm1 65.611(10) 7 3_455
Sm2 In Sm1 114.389(10) 3_445 3_455
Sm1 In Sm1 77.537(12) 3_445 3_455
Sm1 In Sm1 102.463(12) 7 3_455
Ge1 In Sm1 124.624(10) 5_556 7_545
Ge1 In Sm1 55.376(10) 1_554 7_545
Ge2 In Sm1 124.320(11) 5 7_545
Ge2 In Sm1 55.679(11) . 7_545
Sm2 In Sm1 67.463(10) 7_545 7_545
Sm2 In Sm1 112.537(10) 3_455 7_545
Sm2 In Sm1 114.389(10) 7 7_545
Sm2 In Sm1 65.611(10) 3_445 7_545
Sm1 In Sm1 102.463(12) 3_445 7_545
Sm1 In Sm1 77.537(12) 7 7_545
Sm1 In Sm1 180.000(10) 3_455 7_545
Ge1 Ge1 Mn 118.79(4) 5_556 .
Ge1 Ge1 In 110.15(4) 5_556 1_556
Mn Ge1 In 131.06(3) . 1_556
Ge1 Ge1 Sm1 133.650(12) 5_556 7_556
Mn Ge1 Sm1 76.42(2) . 7_556
In Ge1 Sm1 69.973(15) 1_556 7_556
Ge1 Ge1 Sm1 133.650(12) 5_556 7_546
Mn Ge1 Sm1 76.42(2) . 7_546
In Ge1 Sm1 69.973(15) 1_556 7_546
Sm1 Ge1 Sm1 91.27(2) 7_556 7_546
Ge1 Ge1 Sm2 67.49(2) 5_556 3_445
Mn Ge1 Sm2 70.046(19) . 3_445
In Ge1 Sm2 134.022(11) 1_556 3_445
Sm1 Ge1 Sm2 146.45(2) 7_556 3_445
Sm1 Ge1 Sm2 80.139(14) 7_546 3_445
Ge1 Ge1 Sm2 67.49(2) 5_556 3_455
Mn Ge1 Sm2 70.046(19) . 3_455
In Ge1 Sm2 134.022(11) 1_556 3_455
Sm1 Ge1 Sm2 80.139(14) 7_556 3_455
Sm1 Ge1 Sm2 146.45(2) 7_546 3_455
Sm2 Ge1 Sm2 89.28(2) 3_445 3_455
Ge1 Ge1 Sm2 63.67(2) 5_556 7_546
Mn Ge1 Sm2 136.349(12) . 7_546
In Ge1 Sm2 66.836(14) 1_556 7_546
Sm1 Ge1 Sm2 136.78(2) 7_556 7_546
Sm1 Ge1 Sm2 75.759(13) 7_546 7_546
Sm2 Ge1 Sm2 72.552(13) 3_445 7_546
Sm2 Ge1 Sm2 131.16(2) 3_455 7_546
Ge1 Ge1 Sm2 63.67(2) 5_556 7_556
Mn Ge1 Sm2 136.349(11) . 7_556
In Ge1 Sm2 66.836(14) 1_556 7_556
Sm1 Ge1 Sm2 75.759(13) 7_556 7_556
Sm1 Ge1 Sm2 136.78(2) 7_546 7_556
Sm2 Ge1 Sm2 131.16(2) 3_445 7_556
Sm2 Ge1 Sm2 72.552(13) 3_455 7_556
Sm2 Ge1 Sm2 85.95(2) 7_546 7_556
Mn Ge2 Mn 112.43(4) 7_556 7_546
Mn Ge2 Mn 72.81(3) 7_556 .
Mn Ge2 Mn 72.81(3) 7_546 .
Mn Ge2 Sm1 75.81(3) 7_556 .
Mn Ge2 Sm1 75.81(3) 7_546 .
Mn Ge2 Sm1 121.73(3) . .
Mn Ge2 Sm1 147.40(3) 7_556 7_545
Mn Ge2 Sm1 71.76(2) 7_546 7_545
Mn Ge2 Sm1 135.179(12) . 7_545
Sm1 Ge2 Sm1 74.124(16) . 7_545
Mn Ge2 Sm1 71.76(2) 7_556 7
Mn Ge2 Sm1 147.40(3) 7_546 7
Mn Ge2 Sm1 135.179(12) . 7
Sm1 Ge2 Sm1 74.124(16) . 7
Sm1 Ge2 Sm1 88.08(2) 7_545 7
Mn Ge2 Sm2 139.53(3) 7_556 3_445
Mn Ge2 Sm2 67.49(2) 7_546 3_445
Mn Ge2 Sm2 68.75(2) . 3_445
Sm1 Ge2 Sm2 136.499(10) . 3_445
Sm1 Ge2 Sm2 72.864(13) 7_545 3_445
Sm1 Ge2 Sm2 131.44(2) 7 3_445
Mn Ge2 Sm2 67.49(2) 7_556 3_455
Mn Ge2 Sm2 139.53(3) 7_546 3_455
Mn Ge2 Sm2 68.75(2) . 3_455
Sm1 Ge2 Sm2 136.499(10) . 3_455
Sm1 Ge2 Sm2 131.44(2) 7_545 3_455
Sm1 Ge2 Sm2 72.864(13) 7 3_455
Sm2 Ge2 Sm2 86.94(2) 3_445 3_455
Mn Ge2 In 123.44(2) 7_556 .
Mn Ge2 In 123.44(2) 7_546 .
Mn Ge2 In 114.38(3) . .
Sm1 Ge2 In 123.90(2) . .
Sm1 Ge2 In 66.468(14) 7_545 .
Sm1 Ge2 In 66.468(14) 7 .
Sm2 Ge2 In 64.974(15) 3_445 .
Sm2 Ge2 In 64.974(15) 3_455 .

loop_
_geom_bond_atom_site_label_1
_geom_bond_atom_site_label_2
_geom_bond_distance
_geom_bond_site_symmetry_2
Sm1 Ge1 2.9876(5) 7_556
Sm1 Ge1 2.9876(5) 7_546
Sm1 Ge2 3.0346(8) .
Sm1 Ge2 3.0727(6) 7_545
Sm1 Ge2 3.0727(6) 7
Sm1 Mn 3.3320(11) 1_554
Sm1 In 3.4110(4) 3
Sm1 In 3.4110(4) 3_545
Sm1 Mn 3.4625(8) 7_556
Sm1 Mn 3.4625(8) 7_546
Sm1 Sm2 3.6685(6) 5_655
Sm1 Sm1 3.6809(6) 7_545
Sm2 Ge1 3.0397(6) 3
Sm2 Ge1 3.0397(6) 3_545
Sm2 Ge2 3.1044(6) 3
Sm2 Ge2 3.1044(6) 3_545
Sm2 Ge1 3.1333(6) 7_546
Sm2 Ge1 3.1333(6) 7_556
Sm2 Mn 3.1833(11) 5_656
Sm2 Mn 3.2504(8) 3
Sm2 Mn 3.2504(8) 3_545
Sm2 In 3.3596(4) 3_545
Sm2 In 3.3596(4) 3
Sm2 Sm2 3.6532(7) 5_656
Mn Ge2 2.5699(7) 7_556
Mn Ge2 2.5699(7) 7_546
Mn Ge1 2.5868(12) .
Mn Ge2 2.6062(11) .
Mn Mn 3.0720(13) 7_546
Mn Mn 3.0720(13) 7_556
Mn Sm2 3.1833(11) 5_656
Mn Sm2 3.2503(8) 3_445
Mn Sm2 3.2503(8) 3_455
Mn Sm1 3.3320(11) 1_556
Mn Sm1 3.4625(8) 7_556
Mn Sm1 3.4625(8) 7_546
In Ge1 2.9613(7) 5_556
In Ge1 2.9613(7) 1_554
In Ge2 3.1500(8) 5
In Ge2 3.1500(8) .
In Sm2 3.3596(4) 7_545
In Sm2 3.3596(4) 3_455
In Sm2 3.3596(4) 7
In Sm2 3.3596(4) 3_445
In Sm1 3.4110(4) 3_445
In Sm1 3.4110(4) 7
In Sm1 3.4110(4) 3_455
In Sm1 3.4110(4) 7_545
Ge1 Ge1 2.5536(13) 5_556
Ge1 In 2.9612(7) 1_556
Ge1 Sm1 2.9876(5) 7_556
Ge1 Sm1 2.9876(5) 7_546
Ge1 Sm2 3.0397(6) 3_445
Ge1 Sm2 3.0397(6) 3_455
Ge1 Sm2 3.1333(6) 7_546
Ge1 Sm2 3.1333(6) 7_556
Ge2 Mn 2.5699(7) 7_556
Ge2 Mn 2.5699(7) 7_546
Ge2 Sm1 3.0727(6) 7_545
Ge2 Sm1 3.0727(6) 7
Ge2 Sm2 3.1045(6) 3_445
Ge2 Sm2 3.1045(6) 3_455
